data_4121386
loop_
_publ_author_name
'Yuji Yamaguchi'
'Keisuke Ogawa'
'Ken-ichi Nakayama'
'Yoshihiro Ohba'
'Hiroshi Katagiri'

_publ_section_title
;
 Terazulene: A High-Performance n-Type Organic Field-Effect Transistor
 Based on Molecular Orbital Distribution Control
;
_journal_name_full 'Journal of the American Chemical Society'
_journal_page_first 19095
_journal_page_last 19098
_journal_paper_doi 10.1021/ja410696j
_journal_volume 135
_journal_year 2013
_chemical_formula_moiety 'C30 H20'
_chemical_formula_sum 'C30 H20'
_chemical_formula_weight 380.46
_chemical_name_systematic
; 
 ? 
;
_space_group_IT_number 14
_symmetry_cell_setting monoclinic
_symmetry_space_group_name_Hall '-P 2yab'
_symmetry_space_group_name_H-M 'P 1 21/a 1'
_atom_sites_solution_hydrogens geom
_atom_sites_solution_primary direct
_atom_sites_solution_secondary difmap
_audit_creation_method SHELXL-97
_cell_angle_alpha 90.00
_cell_angle_beta 98.296(7)
_cell_angle_gamma 90.00
_cell_formula_units_Z 2
_cell_length_a 7.710(3)
_cell_length_b 5.872(3)
_cell_length_c 20.638(10)
_cell_measurement_reflns_used 1667
_cell_measurement_temperature 93
_cell_measurement_theta_max 27.5126
_cell_measurement_theta_min 3.0939
_cell_volume 924.6(7)
_computing_cell_refinement 'CrystalClear (Rigaku Inc., 2008)'
_computing_data_collection 'CrystalClear (Rigaku Inc., 2008)'
_computing_data_reduction 'CrystalClear (Rigaku Inc., 2008)'
_computing_molecular_graphics 'PLATON (Spek, 2009)'
_computing_publication_material 'Yadokari-XG 2009 (Wakita, Kabuto et al., 2009)'
_computing_structure_refinement 'SHELXL-97 (Sheldrick, 2008)'
_computing_structure_solution 'SHELXS-97 (Sheldrick, 2008)'
_diffrn_ambient_temperature 93
_diffrn_detector_area_resol_mean 28.5714
_diffrn_measured_fraction_theta_full 0.998
_diffrn_measured_fraction_theta_max 0.998
_diffrn_measurement_device 'Rigaku Saturn'
_diffrn_measurement_method \w
_diffrn_radiation_detector CCD
_diffrn_radiation_monochromator 'Graphite Monochromator'
_diffrn_radiation_source 'Rotating Anode'
_diffrn_radiation_type 'Mo K\a'
_diffrn_radiation_wavelength 0.71075
_diffrn_reflns_av_R_equivalents 0.0475
_diffrn_reflns_av_sigmaI/netI 0.0281
_diffrn_reflns_limit_h_max 9
_diffrn_reflns_limit_h_min -9
_diffrn_reflns_limit_k_max 7
_diffrn_reflns_limit_k_min -7
_diffrn_reflns_limit_l_max 25
_diffrn_reflns_limit_l_min -25
_diffrn_reflns_number 13108
_diffrn_reflns_theta_full 26.25
_diffrn_reflns_theta_max 26.25
_diffrn_reflns_theta_min 3.61
_diffrn_standards_number 2323
_exptl_absorpt_coefficient_mu 0.077
_exptl_absorpt_correction_T_max 1.0000
_exptl_absorpt_correction_T_min 0.8977
_exptl_absorpt_correction_type multi-scan
_exptl_absorpt_process_details '(REQAB; Jacobson, 1998)'
_exptl_crystal_colour Blue
_exptl_crystal_density_diffrn 1.367
_exptl_crystal_description Platelet
_exptl_crystal_F_000 400
_exptl_crystal_size_max 0.20
_exptl_crystal_size_mid 0.15
_exptl_crystal_size_min 0.05
_refine_diff_density_max 0.196
_refine_diff_density_min -0.164
_refine_diff_density_rms 0.040
_refine_ls_extinction_method none
_refine_ls_goodness_of_fit_ref 1.157
_refine_ls_hydrogen_treatment constr
_refine_ls_matrix_type full
_refine_ls_number_parameters 217
_refine_ls_number_reflns 1856
_refine_ls_number_restraints 210
_refine_ls_restrained_S_all 1.095
_refine_ls_R_factor_all 0.0946
_refine_ls_R_factor_gt 0.0700
_refine_ls_shift/su_max 0.000
_refine_ls_shift/su_mean 0.000
_refine_ls_structure_factor_coef Fsqd
_refine_ls_weighting_details 'calc w=1/[\s^2^(Fo^2^)+(0.0593P)^2^+0.3943P] where P=(Fo^2^+2Fc^2^)/3'
_refine_ls_weighting_scheme calc
_refine_ls_wR_factor_gt 0.1428
_refine_ls_wR_factor_ref 0.1569
_reflns_number_gt 1434
_reflns_number_total 1856
_reflns_threshold_expression >2sigma(I)
_cod_data_source_file ja410696j_si_002.cif
_cod_data_source_block teraz_p21a
_cod_original_sg_symbol_H-M 'P 21/a'
_cod_database_code 4121386

loop_
_symmetry_equiv_pos_as_xyz
'x, y, z'
'-x+1/2, y+1/2, -z'
'-x, -y, -z'
'x-1/2, -y-1/2, z'

loop_
_atom_site_label
_atom_site_type_symbol
_atom_site_fract_x
_atom_site_fract_y
_atom_site_fract_z
_atom_site_U_iso_or_equiv
_atom_site_adp_type
_atom_site_occupancy
_atom_site_symmetry_multiplicity
_atom_site_calc_flag
_atom_site_refinement_flags
_atom_site_disorder_assembly
_atom_site_disorder_group
C1A C 0.748(3) -0.192(6) -0.3940(16) 0.0243(15) Uani 0.50 1 d PU A -1
H1A H 0.8004 -0.3332 -0.4024 0.029 Uiso 0.50 1 calc PR A -1
C2A C 0.702(5) -0.011(6) -0.4407(13) 0.0290(18) Uani 0.50 1 d PU A -1
H2A H 0.7251 -0.0100 -0.4847 0.035 Uiso 0.50 1 calc PR A -1
C3A C 0.618(6) 0.163(7) -0.4115(18) 0.0269(15) Uani 0.50 1 d PU A -1
H3A H 0.5687 0.2971 -0.4324 0.032 Uiso 0.50 1 calc PR A -1
C4A C 0.5499(5) 0.2377(8) -0.3000(2) 0.0237(9) Uani 0.50 1 d PU A -1
H4A H 0.5052 0.3821 -0.3149 0.028 Uiso 0.50 1 calc PR A -1
C5A C 0.538(4) 0.191(7) -0.2375(15) 0.0214(17) Uani 0.50 1 d PU A -1
H5A H 0.4788 0.3038 -0.2162 0.026 Uiso 0.50 1 calc PR A -1
C22A C 0.406(5) -0.007(6) 0.1861(11) 0.0202(18) Uani 0.50 1 d PU A -1
C7A C 0.679(4) -0.190(5) -0.2195(16) 0.0214(17) Uani 0.50 1 d PU A -1
H7A H 0.7012 -0.3078 -0.1880 0.026 Uiso 0.50 1 calc PR A -1
C8A C 0.7308(5) -0.2418(8) -0.2776(2) 0.0239(9) Uani 0.50 1 d PU A -1
H8A H 0.7948 -0.3797 -0.2785 0.029 Uiso 0.50 1 calc PR A -1
C9A C 0.7034(5) -0.1215(8) -0.3359(2) 0.0222(8) Uani 0.50 1 d PU A -1
C10A C 0.6180(5) 0.1060(8) -0.3467(2) 0.0239(9) Uani 0.50 1 d PU A -1
C11A C 0.605(4) -0.172(5) -0.0813(16) 0.0204(16) Uani 0.50 1 d PU A -1
H11A H 0.6620 -0.3111 -0.0891 0.025 Uiso 0.50 1 calc PR A -1
C12A C 0.565(4) -0.006(6) -0.1276(11) 0.0191(19) Uani 0.50 1 d PU A -1
C13A C 0.478(6) 0.174(6) -0.098(2) 0.021(2) Uani 0.50 1 d PU A -1
H13A H 0.4345 0.3102 -0.1193 0.025 Uiso 0.50 1 calc PR A -1
C14A C 0.3968(5) 0.2396(8) 0.0156(2) 0.0211(8) Uani 0.50 1 d PU A -1
H14A H 0.3493 0.3823 0.0004 0.025 Uiso 0.50 1 calc PR A -1
C15A C 0.383(4) 0.195(5) 0.0798(17) 0.0204(16) Uani 0.50 1 d PU A -1
H15A H 0.3275 0.3087 0.1022 0.025 Uiso 0.50 1 calc PR A -1
C16A C 0.444(4) -0.008(6) 0.1183(11) 0.0191(19) Uani 0.50 1 d PU A -1
C17A C 0.528(6) -0.195(6) 0.094(2) 0.021(2) Uani 0.50 1 d PU A -1
H17A H 0.5580 -0.3112 0.1260 0.025 Uiso 0.50 1 calc PR A -1
C18A C 0.5762(5) -0.2415(8) 0.0357(2) 0.0229(9) Uani 0.50 1 d PU A -1
H18A H 0.6354 -0.3823 0.0330 0.027 Uiso 0.50 1 calc PR A -1
C19A C 0.5518(5) -0.1149(7) -0.0212(2) 0.0212(8) Uani 0.50 1 d PU A -1
C20A C 0.4687(5) 0.1125(7) -0.0321(2) 0.0188(8) Uani 0.50 1 d PU A -1
C21A C 0.449(4) -0.182(7) 0.2307(15) 0.0214(17) Uani 0.50 1 d PU A -1
H21A H 0.5007 -0.3226 0.2217 0.026 Uiso 0.50 1 calc PR A -1
C6A C 0.599(5) 0.000(6) -0.1960(11) 0.0202(18) Uani 0.50 1 d PU A -1
C23A C 0.312(4) 0.169(5) 0.2147(16) 0.0214(17) Uani 0.50 1 d PU A -1
H23A H 0.2588 0.2990 0.1928 0.026 Uiso 0.50 1 calc PR A -1
C24A C 0.2433(5) 0.2443(8) 0.3282(2) 0.0236(9) Uani 0.50 1 d PU A -1
H24A H 0.1949 0.3859 0.3124 0.028 Uiso 0.50 1 calc PR A -1
C25A C 0.233(3) 0.197(6) 0.3956(16) 0.0243(15) Uani 0.50 1 d PU A -1
H25A H 0.1663 0.3018 0.4170 0.029 Uiso 0.50 1 calc PR A -1
C26A C 0.306(5) 0.023(6) 0.4329(13) 0.0290(18) Uani 0.50 1 d PU A -1
H26A H 0.3003 0.0356 0.4784 0.035 Uiso 0.50 1 calc PR A -1
C27A C 0.390(6) -0.176(7) 0.4139(18) 0.0269(15) Uani 0.50 1 d PU A -1
H27A H 0.4223 -0.2845 0.4477 0.032 Uiso 0.50 1 calc PR A -1
C28A C 0.4333(5) -0.2350(8) 0.3517(2) 0.0223(8) Uani 0.50 1 d PU A -1
H28A H 0.4920 -0.3765 0.3496 0.027 Uiso 0.50 1 calc PR A -1
C29A C 0.4017(5) -0.1149(8) 0.2931(2) 0.0218(8) Uani 0.50 1 d PU A -1
C30A C 0.3141(5) 0.1121(7) 0.2827(2) 0.0222(8) Uani 0.50 1 d PU A -1

loop_
_atom_site_aniso_label
_atom_site_aniso_U_11
_atom_site_aniso_U_22
_atom_site_aniso_U_33
_atom_site_aniso_U_23
_atom_site_aniso_U_13
_atom_site_aniso_U_12
C1A 0.019(4) 0.0222(16) 0.0323(16) -0.0047(11) 0.004(2) -0.002(3)
C2A 0.025(2) 0.029(3) 0.034(5) 0.001(3) 0.006(3) -0.0054(19)
C3A 0.022(3) 0.027(3) 0.031(2) 0.0051(19) 0.0009(18) -0.002(2)
C4A 0.0195(19) 0.017(2) 0.033(3) 0.0012(19) 0.0004(17) 0.0007(17)
C5A 0.017(3) 0.016(2) 0.030(4) 0.000(3) -0.001(3) 0.001(2)
C22A 0.0147(17) 0.0165(18) 0.029(5) -0.003(4) 0.000(4) -0.0023(13)
C7A 0.018(2) 0.017(4) 0.027(4) -0.003(3) -0.002(2) -0.003(2)
C8A 0.0200(19) 0.017(2) 0.033(3) -0.0037(18) -0.0014(16) 0.0015(16)
C9A 0.0156(18) 0.015(2) 0.035(3) -0.0036(18) 0.0003(16) -0.0033(15)
C10A 0.0149(17) 0.016(2) 0.039(3) -0.0024(18) 0.0005(16) -0.0032(16)
C11A 0.016(3) 0.015(4) 0.0301(15) -0.001(2) 0.0011(18) 0.002(3)
C12A 0.014(2) 0.014(3) 0.029(4) -0.004(3) 0.002(3) -0.0007(19)
C13A 0.017(3) 0.015(5) 0.030(4) 0.000(3) 0.000(2) 0.001(3)
C14A 0.0143(18) 0.017(2) 0.031(3) 0.0005(18) 0.0027(16) 0.0008(16)
C15A 0.016(3) 0.015(4) 0.0301(15) -0.001(2) 0.0011(18) 0.002(3)
C16A 0.014(2) 0.014(3) 0.029(4) -0.004(3) 0.002(3) -0.0007(19)
C17A 0.017(3) 0.015(5) 0.030(4) 0.000(3) 0.000(2) 0.001(3)
C18A 0.0174(18) 0.013(2) 0.038(3) -0.0023(18) 0.0001(16) 0.0025(16)
C19A 0.0150(17) 0.0126(19) 0.034(3) -0.0023(17) -0.0033(15) 0.0007(15)
C20A 0.0139(17) 0.016(2) 0.025(2) -0.0024(17) 0.0004(14) -0.0007(16)
C21A 0.017(3) 0.016(2) 0.030(4) 0.000(3) -0.001(3) 0.001(2)
C6A 0.0147(17) 0.0165(18) 0.029(5) -0.003(4) 0.000(4) -0.0023(13)
C23A 0.018(2) 0.017(4) 0.027(4) -0.003(3) -0.002(2) -0.003(2)
C24A 0.0193(19) 0.018(2) 0.032(3) -0.0027(18) -0.0010(17) 0.0002(17)
C25A 0.019(4) 0.0222(16) 0.0323(16) -0.0047(11) 0.004(2) -0.002(3)
C26A 0.025(2) 0.029(3) 0.034(5) 0.001(3) 0.006(3) -0.0054(19)
C27A 0.022(3) 0.027(3) 0.031(2) 0.0051(19) 0.0009(18) -0.002(2)
C28A 0.0171(18) 0.018(2) 0.031(3) -0.0019(18) 0.0011(16) -0.0008(16)
C29A 0.0153(18) 0.017(2) 0.032(3) -0.0001(18) -0.0002(16) -0.0027(16)
C30A 0.0157(17) 0.014(2) 0.036(3) -0.0024(18) -0.0003(15) -0.0005(15)

loop_
_atom_type_symbol
_atom_type_description
_atom_type_scat_dispersion_real
_atom_type_scat_dispersion_imag
_atom_type_scat_source
C C 0.0033 0.0016 'International Tables Vol C Tables 4.2.6.8 and 6.1.1.4'
H H 0.0000 0.0000 'International Tables Vol C Tables 4.2.6.8 and 6.1.1.4'

loop_
_geom_angle_atom_site_label_1
_geom_angle_atom_site_label_2
_geom_angle_atom_site_label_3
_geom_angle
C9A C1A C2A 107(3)
C9A C1A H1A 126.4
C2A C1A H1A 126.4
C3A C2A C1A 110(3)
C3A C2A H2A 125.2
C1A C2A H2A 125.2
C10A C3A C2A 108(3)
C10A C3A H3A 126.1
C2A C3A H3A 126.1
C5A C4A C10A 129.5(18)
C5A C4A H4A 115.2
C10A C4A H4A 115.2
C4A C5A C6A 132(3)
C4A C5A H5A 113.9
C6A C5A H5A 113.9
C21A C22A C23A 110(2)
C21A C22A C16A 125(3)
C23A C22A C16A 125(3)
C8A C7A C6A 134(3)
C8A C7A H7A 113.1
C6A C7A H7A 113.1
C7A C8A C9A 128.8(15)
C7A C8A H8A 115.6
C9A C8A H8A 115.6
C1A C9A C8A 125.9(15)
C1A C9A C10A 107.6(15)
C8A C9A C10A 126.5(5)
C3A C10A C4A 125.9(17)
C3A C10A C9A 107.6(17)
C4A C10A C9A 126.5(5)
C12A C11A C19A 112(3)
C12A C11A H11A 123.8
C19A C11A H11A 123.8
C11A C12A C13A 108(2)
C11A C12A C6A 129(3)
C13A C12A C6A 123(3)
C20A C13A C12A 108(3)
C20A C13A H13A 125.9
C12A C13A H13A 125.9
C15A C14A C20A 131.7(13)
C15A C14A H14A 114.1
C20A C14A H14A 114.1
C14A C15A C16A 128(3)
C14A C15A H15A 116.0
C16A C15A H15A 116.0
C17A C16A C15A 125(2)
C17A C16A C22A 120(3)
C15A C16A C22A 115(3)
C18A C17A C16A 133(3)
C18A C17A H17A 113.6
C16A C17A H17A 113.6
C17A C18A C19A 129.4(17)
C17A C18A H18A 115.3
C19A C18A H18A 115.3
C18A C19A C11A 127.0(13)
C18A C19A C20A 128.1(5)
C11A C19A C20A 104.9(12)
C14A C20A C13A 128.0(15)
C14A C20A C19A 125.1(5)
C13A C20A C19A 106.9(15)
C22A C21A C29A 109(3)
C22A C21A H21A 125.5
C29A C21A H21A 125.5
C7A C6A C5A 122(2)
C7A C6A C12A 118(3)
C5A C6A C12A 120(3)
C22A C23A C30A 107(2)
C22A C23A H23A 126.3
C30A C23A H23A 126.3
C30A C24A C25A 129.1(15)
C30A C24A H24A 115.5
C25A C24A H24A 115.5
C26A C25A C24A 128(3)
C26A C25A H25A 115.8
C24A C25A H25A 115.8
C25A C26A C27A 129(3)
C25A C26A H26A 115.3
C27A C26A H26A 115.3
C28A C27A C26A 129(3)
C28A C27A H27A 115.5
C26A C27A H27A 115.5
C29A C28A C27A 129.1(17)
C29A C28A H28A 115.5
C27A C28A H28A 115.5
C28A C29A C21A 127.1(15)
C28A C29A C30A 126.5(5)
C21A C29A C30A 106.3(14)
C24A C30A C23A 125.4(14)
C24A C30A C29A 127.9(5)
C23A C30A C29A 106.7(13)

loop_
_geom_bond_atom_site_label_1
_geom_bond_atom_site_label_2
_geom_bond_distance
C1A C9A 1.36(3)
C1A C2A 1.45(5)
C1A H1A 0.9500
C2A C3A 1.39(6)
C2A H2A 0.9500
C3A C10A 1.38(4)
C3A H3A 0.9500
C4A C5A 1.34(3)
C4A C10A 1.396(6)
C4A H4A 0.9500
C5A C6A 1.45(4)
C5A H5A 0.9500
C22A C21A 1.39(4)
C22A C23A 1.44(4)
C22A C16A 1.47(3)
C7A C8A 1.35(3)
C7A C6A 1.39(4)
C7A H7A 0.9500
C8A C9A 1.384(6)
C8A H8A 0.9500
C9A C10A 1.492(7)
C11A C12A 1.37(4)
C11A C19A 1.40(3)
C11A H11A 0.9500
C12A C13A 1.43(4)
C12A C6A 1.47(3)
C13A C20A 1.43(4)
C13A H13A 0.9500
C14A C15A 1.37(3)
C14A C20A 1.410(6)
C14A H14A 0.9500
C15A C16A 1.47(5)
C15A H15A 0.9500
C16A C17A 1.40(4)
C17A C18A 1.35(4)
C17A H17A 0.9500
C18A C19A 1.379(6)
C18A H18A 0.9500
C19A C20A 1.484(5)
C21A C29A 1.44(4)
C21A H21A 0.9500
C23A C30A 1.44(3)
C23A H23A 0.9500
C24A C30A 1.389(6)
C24A C25A 1.43(3)
C24A H24A 0.9500
C25A C26A 1.35(5)
C25A H25A 0.9500
C26A C27A 1.42(6)
C26A H26A 0.9500
C27A C28A 1.42(4)
C27A H27A 0.9500
C28A C29A 1.391(6)
C28A H28A 0.9500
C29A C30A 1.496(6)

loop_
_geom_torsion_atom_site_label_1
_geom_torsion_atom_site_label_2
_geom_torsion_atom_site_label_3
_geom_torsion_atom_site_label_4
_geom_torsion
C9A C1A C2A C3A -4(4)
C1A C2A C3A C10A 4(4)
C10A C4A C5A C6A 4(4)
C6A C7A C8A C9A -7(4)
C2A C1A C9A C8A -177.9(17)
C2A C1A C9A C10A 3(3)
C7A C8A C9A C1A -175(2)
C7A C8A C9A C10A 4.3(16)
C2A C3A C10A C4A 178(2)
C2A C3A C10A C9A -2(3)
C5A C4A C10A C3A 177(3)
C5A C4A C10A C9A -3.0(19)
C1A C9A C10A C3A -1(2)
C8A C9A C10A C3A 180(2)
C1A C9A C10A C4A 179.1(13)
C8A C9A C10A C4A -0.2(6)
C19A C11A C12A C13A -1(4)
C19A C11A C12A C6A 180(3)
C11A C12A C13A C20A 1(4)
C6A C12A C13A C20A -180(3)
C20A C14A C15A C16A 0(5)
C14A C15A C16A C17A 0(6)
C14A C15A C16A C22A -179(3)
C21A C22A C16A C17A 0(5)
C23A C22A C16A C17A -177(3)
C21A C22A C16A C15A 179(3)
C23A C22A C16A C15A 2(4)
C15A C16A C17A C18A 0(6)
C22A C16A C17A C18A 179(4)
C16A C17A C18A C19A -1(6)
C17A C18A C19A C11A 180(3)
C17A C18A C19A C20A 2(3)
C12A C11A C19A C18A -178(2)
C12A C11A C19A C20A 1(3)
C15A C14A C20A C13A -180(3)
C15A C14A C20A C19A 0(2)
C12A C13A C20A C14A 178.7(16)
C12A C13A C20A C19A -1(3)
C18A C19A C20A C14A -0.8(6)
C11A C19A C20A C14A -179.3(15)
C18A C19A C20A C13A 179(2)
C11A C19A C20A C13A 0(3)
C23A C22A C21A C29A -7(3)
C16A C22A C21A C29A 177(3)
C8A C7A C6A C5A 6(5)
C8A C7A C6A C12A -179(3)
C4A C5A C6A C7A -4(5)
C4A C5A C6A C12A -180(3)
C11A C12A C6A C7A 2(5)
C13A C12A C6A C7A -177(3)
C11A C12A C6A C5A 177(4)
C13A C12A C6A C5A -2(4)
C21A C22A C23A C30A 7(3)
C16A C22A C23A C30A -176(3)
C30A C24A C25A C26A 8(4)
C24A C25A C26A C27A -10(6)
C25A C26A C27A C28A 6(7)
C26A C27A C28A C29A -1(6)
C27A C28A C29A C21A 180(3)
C27A C28A C29A C30A 1(2)
C22A C21A C29A C28A -175.4(17)
C22A C21A C29A C30A 4(3)
C25A C24A C30A C23A 177(2)
C25A C24A C30A C29A -1.2(16)
C22A C23A C30A C24A 177.2(16)
C22A C23A C30A C29A -4(2)
C28A C29A C30A C24A -1.9(6)
C21A C29A C30A C24A 179.0(14)
C28A C29A C30A C23A 179.4(12)
C21A C29A C30A C23A 0.3(18)
